data_7052468
loop_
_publ_author_name
'Eastmond, Geoffrey C.'
'Gilchrist, Thomas L.'
'Paprotny, Jerzy'
'Steiner, Alexander'

_publ_section_title
;
 Cyano-activated fluoro displacement reactions in the synthesis of
 cyanophenoxazines and related compounds
;
_journal_issue 3
_journal_name_full 'New Journal of Chemistry'
_journal_page_first 385
_journal_paper_doi 10.1039/b008503k
_journal_volume 25
_journal_year 2001
_chemical_formula_sum 'C15 H10 N2 O2'
_chemical_formula_weight 250.27
_chemical_name_systematic
;
  ?
;
_space_group_IT_number 14
_symmetry_cell_setting monoclinic
_symmetry_space_group_name_Hall '-P 2yn'
_symmetry_space_group_name_H-M 'P 1 21/n 1'
_atom_sites_solution_hydrogens geom
_atom_sites_solution_primary direct
_atom_sites_solution_secondary difmap
_audit_creation_method SHELXL-97
_cell_angle_alpha 90.00
_cell_angle_beta 99.176(15)
_cell_angle_gamma 90.00
_cell_formula_units_Z 4
_cell_length_a 11.8719(15)
_cell_length_b 7.8232(12)
_cell_length_c 12.9433(16)
_cell_measurement_temperature 213(2)
_cell_volume 1186.7(3)
_computing_structure_refinement 'SHELXL-97 (Sheldrick, 1997)'
_computing_structure_solution 'SHELXS-97 (Sheldrick, 1990)'
_diffrn_ambient_temperature 213(2)
_diffrn_measured_fraction_theta_full 0.911
_diffrn_measured_fraction_theta_max 0.911
_diffrn_radiation_monochromator graphite
_diffrn_radiation_source 'fine-focus sealed tube'
_diffrn_radiation_type MoK\a
_diffrn_radiation_wavelength 0.71073
_diffrn_reflns_av_R_equivalents 0.1016
_diffrn_reflns_av_sigmaI/netI 0.0580
_diffrn_reflns_limit_h_max 13
_diffrn_reflns_limit_h_min -13
_diffrn_reflns_limit_k_max 8
_diffrn_reflns_limit_k_min -8
_diffrn_reflns_limit_l_max 14
_diffrn_reflns_limit_l_min -14
_diffrn_reflns_number 6426
_diffrn_reflns_theta_full 23.00
_diffrn_reflns_theta_max 23.00
_diffrn_reflns_theta_min 2.16
_exptl_absorpt_coefficient_mu 0.056
_exptl_crystal_density_diffrn 1.401
_exptl_crystal_density_method 'not measured'
_exptl_crystal_F_000 520
_exptl_crystal_size_max 0.4
_exptl_crystal_size_mid 0.3
_exptl_crystal_size_min 0.2
_refine_diff_density_max 0.606
_refine_diff_density_min -0.484
_refine_diff_density_rms 0.099
_refine_ls_extinction_coef 0.065(15)
_refine_ls_extinction_expression Fc^*^=kFc[1+0.001xFc^2^\l^3^/sin(2\q)]^-1/4^
_refine_ls_extinction_method SHELXL
_refine_ls_goodness_of_fit_ref 1.131
_refine_ls_hydrogen_treatment mixed
_refine_ls_matrix_type full
_refine_ls_number_parameters 173
_refine_ls_number_reflns 1642
_refine_ls_number_restraints 0
_refine_ls_restrained_S_all 1.131
_refine_ls_R_factor_all 0.1212
_refine_ls_R_factor_gt 0.1113
_refine_ls_shift/su_max 0.000
_refine_ls_shift/su_mean 0.000
_refine_ls_structure_factor_coef Fsqd
_refine_ls_weighting_details 'w=1/[\s^2^(Fo^2^)+(0.0984P)^2^+9.0490P] where P=(Fo^2^+2Fc^2^)/3'
_refine_ls_weighting_scheme calc
_refine_ls_wR_factor_gt 0.2915
_refine_ls_wR_factor_ref 0.2972
_reflns_number_gt 1423
_reflns_number_total 1642
_reflns_threshold_expression >2sigma(I)
_cod_data_source_file b008503k.txt
_cod_data_source_block geo598
_cod_depositor_comments
;
The following automatic conversions were performed:
'_symmetry_cell_setting' value 'Monoclinic' changed to 'monoclinic'
according to '/home/saulius/struct/CIF-dictionaries/cif_core.dic'
dictionary named 'cif_core.dic' version 2.4.1 from 2010-06-29.

Automatic conversion script
Id: cif_fix_enum 1527 2010-12-29 10:47:43Z saulius 

The following automatic conversions were performed:

'_refine_ls_weighting_scheme' value 'calc
w=1/[\s^2^(Fo^2^)+(0.0984P)^2^+9.0490P] where P=(Fo^2^+2Fc^2^)/3' was
changed to 'calc'. New tag '_refine_ls_weighting_details' was
created. The value of the new tag was set to
'w=1/[\s^2^(Fo^2^)+(0.0984P)^2^+9.0490P] where P=(Fo^2^+2Fc^2^)/3'.

Automatic conversion script
Id: cif_fix_values 3143 2015-03-26 13:38:13Z robertas 
;
_cod_original_sg_symbol_H-M P2(1)/n
_cod_database_code 7052468

loop_
_symmetry_equiv_pos_as_xyz
'x, y, z'
'-x+1/2, y+1/2, -z+1/2'
'-x, -y, -z'
'x-1/2, -y-1/2, z-1/2'

loop_
_atom_site_label
_atom_site_type_symbol
_atom_site_fract_x
_atom_site_fract_y
_atom_site_fract_z
_atom_site_U_iso_or_equiv
_atom_site_adp_type
_atom_site_occupancy
_atom_site_calc_flag
_atom_site_refinement_flags
_atom_site_disorder_assembly
_atom_site_disorder_group
O1 O 0.4295(4) 0.2486(6) 0.3712(3) 0.0320(13) Uani 1 d . . .
O2 O 0.2613(4) 0.3506(7) 0.0288(3) 0.0430(15) Uani 1 d . . .
N1 N 0.2893(4) 0.3907(7) 0.2048(4) 0.0270(13) Uani 1 d . . .
N2 N 0.8633(6) 0.4292(10) 0.2399(5) 0.053(2) Uani 1 d . . .
C1 C 0.4779(5) 0.3361(8) 0.2961(5) 0.0285(16) Uani 1 d . . .
C2 C 0.4097(5) 0.4117(8) 0.2117(4) 0.0251(15) Uani 1 d . . .
C3 C 0.4603(6) 0.5049(9) 0.1396(5) 0.0320(16) Uani 1 d . . .
H3 H 0.4146 0.5627 0.0845 0.038 Uiso 1 calc R . .
C4 C 0.5766(6) 0.5120(9) 0.1491(5) 0.0339(17) Uani 1 d . . .
H4 H 0.6108 0.5741 0.1002 0.041 Uiso 1 calc R . .
C5 C 0.6447(5) 0.4274(9) 0.2312(5) 0.0303(16) Uani 1 d . . .
C6 C 0.5955(5) 0.3424(8) 0.3069(5) 0.0276(15) Uani 1 d . . .
H6 H 0.6412 0.2902 0.3642 0.033 Uiso 1 calc R . .
C7 C 0.3236(5) 0.3123(9) 0.3869(5) 0.0293(16) Uani 1 d . . .
C8 C 0.2514(5) 0.3835(8) 0.3047(5) 0.0268(15) Uani 1 d . . .
C9 C 0.1496(6) 0.4575(9) 0.3224(5) 0.0341(17) Uani 1 d . . .
H9 H 0.1010 0.5113 0.2675 0.041 Uiso 1 calc R . .
C10 C 0.1209(6) 0.4508(9) 0.4226(6) 0.0393(19) Uani 1 d . . .
H10 H 0.0523 0.5003 0.4354 0.047 Uiso 1 calc R . .
C11 C 0.1925(6) 0.3720(10) 0.5034(5) 0.0411(19) Uani 1 d . . .
H11 H 0.1711 0.3641 0.5701 0.049 Uiso 1 calc R . .
C12 C 0.2955(6) 0.3047(9) 0.4858(5) 0.0351(17) Uani 1 d . . .
H12 H 0.3458 0.2544 0.5409 0.042 Uiso 1 calc R . .
C13 C 0.2223(5) 0.3458(8) 0.1093(5) 0.0298(16) Uani 1 d . . .
C14 C 0.1016(6) 0.2880(10) 0.1109(5) 0.0391(18) Uani 1 d . . .
H14A H 0.0653 0.2610 0.0402 0.047 Uiso 1 calc R . .
H14B H 0.0595 0.3785 0.1389 0.047 Uiso 1 calc R . .
H14C H 0.1022 0.1871 0.1545 0.047 Uiso 1 calc R . .
C15 C 0.7664(6) 0.4290(9) 0.2372(5) 0.0346(17) Uani 1 d . . .

loop_
_atom_site_aniso_label
_atom_site_aniso_U_11
_atom_site_aniso_U_22
_atom_site_aniso_U_33
_atom_site_aniso_U_23
_atom_site_aniso_U_13
_atom_site_aniso_U_12
O1 0.031(3) 0.040(3) 0.025(2) 0.006(2) 0.0038(19) -0.001(2)
O2 0.046(3) 0.063(4) 0.021(3) 0.002(2) 0.007(2) -0.006(3)
N1 0.025(3) 0.036(3) 0.020(3) 0.004(2) 0.006(2) 0.000(2)
N2 0.039(4) 0.070(5) 0.052(4) -0.002(4) 0.010(3) 0.003(3)
C1 0.031(4) 0.032(4) 0.023(3) 0.001(3) 0.008(3) -0.001(3)
C2 0.026(3) 0.029(3) 0.021(3) -0.001(3) 0.005(3) 0.001(3)
C3 0.036(4) 0.037(4) 0.022(3) 0.000(3) 0.005(3) 0.003(3)
C4 0.036(4) 0.038(4) 0.029(4) -0.001(3) 0.009(3) -0.006(3)
C5 0.031(4) 0.034(4) 0.026(3) -0.003(3) 0.006(3) 0.000(3)
C6 0.027(3) 0.032(4) 0.023(3) 0.000(3) 0.000(3) -0.001(3)
C7 0.029(4) 0.036(4) 0.023(3) 0.001(3) 0.004(3) -0.005(3)
C8 0.029(3) 0.031(3) 0.022(3) 0.000(3) 0.008(3) -0.003(3)
C9 0.036(4) 0.037(4) 0.031(4) 0.005(3) 0.010(3) 0.003(3)
C10 0.039(4) 0.042(4) 0.040(4) -0.003(3) 0.018(3) -0.002(3)
C11 0.043(4) 0.058(5) 0.024(4) -0.005(3) 0.013(3) -0.009(4)
C12 0.042(4) 0.040(4) 0.023(3) 0.003(3) 0.003(3) -0.007(3)
C13 0.032(4) 0.034(4) 0.023(3) 0.003(3) 0.000(3) 0.005(3)
C14 0.041(4) 0.044(4) 0.031(4) 0.001(3) 0.000(3) -0.006(3)
C15 0.029(4) 0.040(4) 0.036(4) 0.001(3) 0.011(3) 0.005(3)

loop_
_atom_type_symbol
_atom_type_description
_atom_type_scat_dispersion_real
_atom_type_scat_dispersion_imag
_atom_type_scat_source
C C 0.0020 0.0020 'International Tables Vol C Tables 4.2.6.8 and 6.1.1.4'
H H 0.0000 0.0000 'International Tables Vol C Tables 4.2.6.8 and 6.1.1.4'
N N 0.0040 0.0030 'International Tables Vol C Tables 4.2.6.8 and 6.1.1.4'
O O 0.0080 0.0060 'International Tables Vol C Tables 4.2.6.8 and 6.1.1.4'

loop_
_geom_angle_atom_site_label_1
_geom_angle_atom_site_label_2
_geom_angle_atom_site_label_3
_geom_angle
_geom_angle_site_symmetry_1
_geom_angle_site_symmetry_3
_geom_angle_publ_flag
C1 O1 C7 114.2(5) . . ?
C13 N1 C2 120.4(5) . . ?
C13 N1 C8 124.6(5) . . ?
C2 N1 C8 113.7(5) . . ?
C6 C1 C2 121.3(6) . . ?
C6 C1 O1 118.2(5) . . ?
C2 C1 O1 120.5(5) . . ?
C1 C2 C3 119.4(6) . . ?
C1 C2 N1 117.1(5) . . ?
C3 C2 N1 123.5(5) . . ?
C4 C3 C2 119.9(6) . . ?
C3 C4 C5 120.2(6) . . ?
C6 C5 C4 120.5(6) . . ?
C6 C5 C15 119.9(6) . . ?
C4 C5 C15 119.6(6) . . ?
C1 C6 C5 118.5(6) . . ?
C8 C7 C12 121.6(6) . . ?
C8 C7 O1 119.8(5) . . ?
C12 C7 O1 118.5(6) . . ?
C7 C8 C9 119.6(6) . . ?
C7 C8 N1 117.8(5) . . ?
C9 C8 N1 122.4(6) . . ?
C8 C9 C10 119.0(6) . . ?
C11 C10 C9 120.5(6) . . ?
C10 C11 C12 119.9(6) . . ?
C7 C12 C11 119.2(6) . . ?
O2 C13 N1 120.7(6) . . ?
O2 C13 C14 121.2(6) . . ?
N1 C13 C14 118.1(5) . . ?
N2 C15 C5 178.6(7) . . ?

loop_
_geom_bond_atom_site_label_1
_geom_bond_atom_site_label_2
_geom_bond_distance
_geom_bond_site_symmetry_2
_geom_bond_publ_flag
O1 C1 1.386(8) . ?
O1 C7 1.397(8) . ?
O2 C13 1.206(8) . ?
N1 C13 1.403(8) . ?
N1 C2 1.426(8) . ?
N1 C8 1.438(8) . ?
N2 C15 1.146(9) . ?
C1 C6 1.382(9) . ?
C1 C2 1.384(9) . ?
C2 C3 1.394(9) . ?
C3 C4 1.368(9) . ?
C4 C5 1.394(10) . ?
C5 C6 1.387(9) . ?
C5 C15 1.434(9) . ?
C7 C8 1.373(9) . ?
C7 C12 1.375(9) . ?
C8 C9 1.391(9) . ?
C9 C10 1.395(9) . ?
C10 C11 1.382(11) . ?
C11 C12 1.384(10) . ?
C13 C14 1.506(9) . ?

loop_
_cod_related_entry_id
_cod_related_entry_database
_cod_related_entry_code
1 ChemSpider 21142394
